data_4103498
loop_
_publ_author_name
'Zaozao Qiu'
'Zuowei Xie'

_publ_section_title
;
 Palladium/Nickel-Cocatalyzed Cycloaddition of 1,3-Dehydro-o-Carborane
 with Alkynes. Facile Synthesis of C,B-Substituted Carboranes
;
_journal_name_full 'Journal of the American Chemical Society'
_journal_page_first 16085
_journal_page_last 16093
_journal_paper_doi 10.1021/ja1058789
_journal_volume 132
_journal_year 2010
_chemical_formula_sum 'C31 H32 B10'
_chemical_formula_weight 512.67
_chemical_name_systematic
; 
 ? 
;
_space_group_IT_number 148
_symmetry_cell_setting trigonal
_symmetry_space_group_name_Hall '-R 3'
_symmetry_space_group_name_H-M 'R -3 :H'
_atom_sites_solution_hydrogens geom
_atom_sites_solution_primary direct
_atom_sites_solution_secondary difmap
_audit_creation_method SHELXL-97
_cell_angle_alpha 90.00
_cell_angle_beta 90.00
_cell_angle_gamma 120.00
_cell_formula_units_Z 18
_cell_length_a 38.9899(14)
_cell_length_b 38.9899(14)
_cell_length_c 12.1613(4)
_cell_measurement_temperature 173(2)
_cell_volume 16010.9(10)
_computing_cell_refinement 'BRUKER KAPPA APEXII DUO DIFFRACTOMETER'
_computing_data_collection 'BRUKER KAPPA APEXII DUO DIFFRACTOMETER'
_computing_data_reduction 'BRUKER KAPPA APEXII DUO DIFFRACTOMETER'
_computing_molecular_graphics 'SIEMENS SHELXTL'
_computing_publication_material 'SIEMENS SHELXTL'
_computing_structure_refinement 'SHELXL-97 (Sheldrick, 2008)'
_computing_structure_solution 'SHELXS-97 (Sheldrick, 2008)'
_diffrn_ambient_temperature 173(2)
_diffrn_measured_fraction_theta_full 0.987
_diffrn_measured_fraction_theta_max 0.987
_diffrn_measurement_device_type 'BRUKER KAPPA APEXII DUO DIFFRACTOMETER'
_diffrn_measurement_method 'OMEGA SCAN'
_diffrn_radiation_monochromator graphite
_diffrn_radiation_source 'fine-focus sealed tube'
_diffrn_radiation_type MoK\a
_diffrn_radiation_wavelength 0.71073
_diffrn_reflns_av_R_equivalents 0.0582
_diffrn_reflns_av_sigmaI/netI 0.0349
_diffrn_reflns_limit_h_max 46
_diffrn_reflns_limit_h_min -46
_diffrn_reflns_limit_k_max 46
_diffrn_reflns_limit_k_min -46
_diffrn_reflns_limit_l_max 12
_diffrn_reflns_limit_l_min -14
_diffrn_reflns_number 70398
_diffrn_reflns_theta_full 25.00
_diffrn_reflns_theta_max 25.00
_diffrn_reflns_theta_min 1.78
_exptl_absorpt_coefficient_mu 0.050
_exptl_absorpt_correction_T_max 0.7456
_exptl_absorpt_correction_T_min 0.6850
_exptl_absorpt_correction_type multi-scan
_exptl_crystal_colour colourless
_exptl_crystal_density_diffrn 0.957
_exptl_crystal_density_method 'not measured'
_exptl_crystal_description block
_exptl_crystal_F_000 4824
_exptl_crystal_size_max 0.50
_exptl_crystal_size_mid 0.40
_exptl_crystal_size_min 0.30
_platon_squeeze_details
;
;
_refine_diff_density_max 0.286
_refine_diff_density_min -0.214
_refine_diff_density_rms 0.050
_refine_ls_extinction_coef 0.00060(14)
_refine_ls_extinction_expression Fc^*^=kFc[1+0.001xFc^2^\l^3^/sin(2\q)]^-1/4^
_refine_ls_extinction_method SHELXL
_refine_ls_goodness_of_fit_ref 1.056
_refine_ls_hydrogen_treatment riding
_refine_ls_matrix_type full
_refine_ls_number_parameters 371
_refine_ls_number_reflns 6196
_refine_ls_number_restraints 0
_refine_ls_restrained_S_all 1.056
_refine_ls_R_factor_all 0.1075
_refine_ls_R_factor_gt 0.0687
_refine_ls_shift/su_max 0.001
_refine_ls_shift/su_mean 0.000
_refine_ls_structure_factor_coef Fsqd
_refine_ls_weighting_details 'calc w=1/[\s^2^(Fo^2^)+(0.1395P)^2^+0.0000P] where P=(Fo^2^+2Fc^2^)/3'
_refine_ls_weighting_scheme calc
_refine_ls_wR_factor_gt 0.2047
_refine_ls_wR_factor_ref 0.2274
_reflns_number_gt 3579
_reflns_number_total 6196
_reflns_threshold_expression >2sigma(I)
_cod_data_source_file ja1058789_si_001_4.cif
_cod_data_source_block 4j
_cod_original_sg_symbol_H-M 'R -3'
_cod_database_code 4103498

loop_
_symmetry_equiv_pos_as_xyz
'x, y, z'
'-y, x-y, z'
'-x+y, -x, z'
'x+2/3, y+1/3, z+1/3'
'-y+2/3, x-y+1/3, z+1/3'
'-x+y+2/3, -x+1/3, z+1/3'
'x+1/3, y+2/3, z+2/3'
'-y+1/3, x-y+2/3, z+2/3'
'-x+y+1/3, -x+2/3, z+2/3'
'-x, -y, -z'
'y, -x+y, -z'
'x-y, x, -z'
'-x+2/3, -y+1/3, -z+1/3'
'y+2/3, -x+y+1/3, -z+1/3'
'x-y+2/3, x+1/3, -z+1/3'
'-x+1/3, -y+2/3, -z+2/3'
'y+1/3, -x+y+2/3, -z+2/3'
'x-y+1/3, x+2/3, -z+2/3'

loop_
_atom_site_label
_atom_site_type_symbol
_atom_site_fract_x
_atom_site_fract_y
_atom_site_fract_z
_atom_site_U_iso_or_equiv
_atom_site_adp_type
_atom_site_occupancy
_atom_site_symmetry_multiplicity
_atom_site_calc_flag
_atom_site_refinement_flags
C1 C 0.54672(9) 0.10238(9) 0.4036(2) 0.0696(8) Uani 1 1 d .
C2 C 0.58034(9) 0.14758(9) 0.4590(2) 0.0763(8) Uani 1 1 d .
C11 C 0.62207(10) 0.16727(10) 0.4171(3) 0.1025(11) Uani 1 1 d .
H11A H 0.6218 0.1639 0.3373 0.154 Uiso 1 1 calc R
H11B H 0.6362 0.1552 0.4520 0.154 Uiso 1 1 calc R
H11C H 0.6355 0.1956 0.4348 0.154 Uiso 1 1 calc R
C12 C 0.55998(7) 0.08204(8) 0.32121(18) 0.0568(6) Uani 1 1 d .
C13 C 0.54340(8) 0.07666(9) 0.2072(2) 0.0643(7) Uani 1 1 d .
C14 C 0.51019(11) 0.04306(12) 0.1779(3) 0.1056(12) Uani 1 1 d .
H14A H 0.4974 0.0223 0.2300 0.127 Uiso 1 1 calc R
C15 C 0.49441(14) 0.03835(16) 0.0730(3) 0.1264(15) Uani 1 1 d .
H15A H 0.4708 0.0146 0.0549 0.152 Uiso 1 1 calc R
C16 C 0.51167(16) 0.06642(17) -0.0022(3) 0.1200(15) Uani 1 1 d .
H16A H 0.5002 0.0632 -0.0731 0.144 Uiso 1 1 calc R
C17 C 0.54566(16) 0.09968(16) 0.0229(3) 0.1325(16) Uani 1 1 d .
H17A H 0.5589 0.1195 -0.0314 0.159 Uiso 1 1 calc R
C18 C 0.56165(11) 0.10515(12) 0.1295(2) 0.1061(12) Uani 1 1 d .
H18A H 0.5854 0.1289 0.1471 0.127 Uiso 1 1 calc R
C19 C 0.58244(6) 0.06643(7) 0.35258(17) 0.0488(6) Uani 1 1 d .
C20 C 0.58935(6) 0.04125(7) 0.27309(17) 0.0486(6) Uani 1 1 d .
C21 C 0.56900(9) 0.00064(9) 0.2867(2) 0.0753(8) Uani 1 1 d .
H21A H 0.5521 -0.0105 0.3486 0.090 Uiso 1 1 calc R
C22 C 0.57268(9) -0.02413(10) 0.2123(2) 0.0825(9) Uani 1 1 d .
H22A H 0.5578 -0.0520 0.2224 0.099 Uiso 1 1 calc R
C23 C 0.59755(8) -0.00870(10) 0.1245(2) 0.0681(8) Uani 1 1 d .
H23A H 0.6000 -0.0256 0.0729 0.082 Uiso 1 1 calc R
C24 C 0.61880(9) 0.03142(10) 0.1118(2) 0.0781(9) Uani 1 1 d .
H24A H 0.6365 0.0424 0.0515 0.094 Uiso 1 1 calc R
C25 C 0.61500(8) 0.05644(9) 0.1854(2) 0.0661(7) Uani 1 1 d .
H25A H 0.6302 0.0843 0.1752 0.079 Uiso 1 1 calc R
C26 C 0.59949(6) 0.07100(7) 0.46459(17) 0.0481(6) Uani 1 1 d .
C27 C 0.62829(6) 0.05694(7) 0.48195(16) 0.0464(6) Uani 1 1 d .
C28 C 0.61828(9) 0.02159(8) 0.5353(2) 0.0729(8) Uani 1 1 d .
H28A H 0.5920 0.0053 0.5616 0.088 Uiso 1 1 calc R
C29 C 0.64611(11) 0.00974(10) 0.5506(2) 0.0816(9) Uani 1 1 d .
H29A H 0.6387 -0.0148 0.5854 0.098 Uiso 1 1 calc R
C30 C 0.68399(9) 0.03321(10) 0.5160(2) 0.0705(8) Uani 1 1 d .
H30A H 0.7031 0.0251 0.5265 0.085 Uiso 1 1 calc R
C31 C 0.69435(9) 0.06803(10) 0.4666(3) 0.0813(9) Uani 1 1 d .
H31A H 0.7210 0.0847 0.4439 0.098 Uiso 1 1 calc R
C32 C 0.66686(8) 0.07963(8) 0.4487(2) 0.0690(8) Uani 1 1 d .
H32A H 0.6748 0.1040 0.4124 0.083 Uiso 1 1 calc R
C33 C 0.59113(7) 0.08819(8) 0.54953(18) 0.0550(6) Uani 1 1 d .
C34 C 0.60914(7) 0.09243(8) 0.66128(18) 0.0561(6) Uani 1 1 d .
C35 C 0.58737(9) 0.06740(9) 0.7453(2) 0.0771(8) Uani 1 1 d .
H35A H 0.5611 0.0467 0.7318 0.093 Uiso 1 1 calc R
C36 C 0.60350(10) 0.07203(11) 0.8497(2) 0.0962(11) Uani 1 1 d .
H36A H 0.5884 0.0542 0.9068 0.115 Uiso 1 1 calc R
C37 C 0.64143(10) 0.10242(11) 0.8708(2) 0.0860(9) Uani 1 1 d .
H37A H 0.6523 0.1061 0.9427 0.103 Uiso 1 1 calc R
C38 C 0.66295(9) 0.12686(10) 0.7882(2) 0.0863(9) Uani 1 1 d .
H38A H 0.6891 0.1478 0.8022 0.104 Uiso 1 1 calc R
C39 C 0.64728(8) 0.12167(9) 0.6835(2) 0.0774(8) Uani 1 1 d .
H39A H 0.6632 0.1386 0.6258 0.093 Uiso 1 1 calc R
B3 B 0.54360(14) 0.14469(13) 0.3774(3) 0.0964(13) Uani 1 1 d .
H3 H 0.5490 0.1583 0.2936 0.116 Uiso 1 1 calc R
B4 B 0.50097(12) 0.09946(14) 0.4085(3) 0.0895(12) Uani 1 1 d .
H4 H 0.4775 0.0828 0.3455 0.107 Uiso 1 1 calc R
B5 B 0.51373(9) 0.07464(11) 0.5073(2) 0.0647(8) Uani 1 1 d .
H5 H 0.4989 0.0416 0.5106 0.078 Uiso 1 1 calc R
B6 B 0.56351(8) 0.10502(9) 0.5346(2) 0.0502(7) Uani 1 1 d .
B7 B 0.55848(15) 0.17401(13) 0.4975(4) 0.1057(15) Uani 1 1 d .
H7 H 0.5734 0.2071 0.4944 0.127 Uiso 1 1 calc R
B8 B 0.50769(14) 0.14323(14) 0.4668(4) 0.1084(16) Uani 1 1 d .
H8 H 0.4885 0.1559 0.4426 0.130 Uiso 1 1 calc R
B9 B 0.48939(12) 0.10054(13) 0.5486(3) 0.0890(12) Uani 1 1 d .
H9 H 0.4582 0.0848 0.5797 0.107 Uiso 1 1 calc R
B10 B 0.52880(11) 0.10366(11) 0.6275(3) 0.0749(10) Uani 1 1 d .
H10 H 0.5241 0.0899 0.7111 0.090 Uiso 1 1 calc R
B11 B 0.57170(13) 0.14886(12) 0.5964(3) 0.0865(11) Uani 1 1 d .
H11 H 0.5957 0.1651 0.6585 0.104 Uiso 1 1 calc R
B12 B 0.52499(14) 0.14623(13) 0.6039(3) 0.0968(13) Uani 1 1 d .
H12 H 0.5176 0.1609 0.6716 0.116 Uiso 1 1 calc R

loop_
_atom_site_aniso_label
_atom_site_aniso_U_11
_atom_site_aniso_U_22
_atom_site_aniso_U_33
_atom_site_aniso_U_23
_atom_site_aniso_U_13
_atom_site_aniso_U_12
C1 0.0826(19) 0.091(2) 0.0483(15) 0.0074(13) 0.0043(13) 0.0533(17)
C2 0.090(2) 0.0745(19) 0.0722(19) 0.0091(14) 0.0281(15) 0.0471(17)
C11 0.103(3) 0.083(2) 0.114(3) 0.0068(19) 0.044(2) 0.041(2)
C12 0.0680(16) 0.0732(17) 0.0370(13) 0.0062(11) 0.0040(11) 0.0413(14)
C13 0.0765(18) 0.088(2) 0.0445(15) -0.0005(13) -0.0046(12) 0.0529(17)
C14 0.111(3) 0.112(3) 0.068(2) -0.0167(19) -0.0213(19) 0.036(2)
C15 0.127(3) 0.148(4) 0.079(3) -0.036(3) -0.039(2) 0.049(3)
C16 0.153(4) 0.173(4) 0.062(2) -0.025(3) -0.041(3) 0.103(4)
C17 0.159(4) 0.168(4) 0.059(2) 0.025(2) -0.026(2) 0.074(4)
C18 0.110(3) 0.138(3) 0.0535(19) 0.0244(19) -0.0120(17) 0.049(2)
C19 0.0486(13) 0.0575(14) 0.0370(12) 0.0032(10) 0.0029(9) 0.0242(11)
C20 0.0483(13) 0.0643(15) 0.0332(12) 0.0038(10) -0.0008(9) 0.0281(12)
C21 0.084(2) 0.0711(19) 0.0613(17) -0.0022(14) 0.0227(14) 0.0321(16)
C22 0.093(2) 0.079(2) 0.0690(19) -0.0167(15) 0.0088(16) 0.0383(17)
C23 0.0852(19) 0.099(2) 0.0358(14) -0.0139(13) -0.0087(12) 0.0573(18)
C24 0.094(2) 0.106(3) 0.0434(16) 0.0082(15) 0.0183(14) 0.057(2)
C25 0.0751(17) 0.0779(18) 0.0489(15) 0.0074(12) 0.0175(12) 0.0410(15)
C26 0.0457(13) 0.0611(14) 0.0356(12) 0.0052(10) 0.0076(9) 0.0254(11)
C27 0.0527(14) 0.0578(14) 0.0280(11) 0.0020(9) 0.0033(9) 0.0270(12)
C28 0.0764(19) 0.0681(18) 0.0772(19) 0.0083(14) 0.0161(15) 0.0383(16)
C29 0.115(3) 0.084(2) 0.073(2) 0.0166(15) 0.0158(18) 0.071(2)
C30 0.092(2) 0.106(2) 0.0400(14) -0.0102(14) -0.0119(13) 0.069(2)
C31 0.0599(17) 0.099(2) 0.094(2) 0.0082(18) 0.0004(15) 0.0460(17)
C32 0.0586(16) 0.0762(18) 0.0751(18) 0.0229(14) 0.0095(13) 0.0359(15)
C33 0.0515(14) 0.0747(16) 0.0397(13) -0.0029(11) 0.0024(10) 0.0321(13)
C34 0.0544(15) 0.0820(17) 0.0384(13) -0.0124(11) -0.0037(10) 0.0389(14)
C35 0.0672(18) 0.097(2) 0.0512(16) 0.0088(14) -0.0105(13) 0.0294(16)
C36 0.084(2) 0.134(3) 0.0535(18) 0.0182(17) -0.0092(15) 0.043(2)
C37 0.084(2) 0.129(3) 0.0502(18) -0.0127(17) -0.0167(15) 0.057(2)
C38 0.0690(19) 0.110(3) 0.0614(19) -0.0148(17) -0.0161(15) 0.0306(18)
C39 0.0578(17) 0.105(2) 0.0533(16) -0.0007(15) -0.0024(12) 0.0283(16)
B3 0.131(3) 0.124(3) 0.076(3) 0.039(2) 0.029(2) 0.095(3)
B4 0.098(3) 0.134(3) 0.073(2) 0.021(2) 0.0017(19) 0.086(3)
B5 0.0610(18) 0.092(2) 0.0527(18) 0.0137(15) 0.0092(13) 0.0469(18)
B6 0.0553(16) 0.0689(18) 0.0335(13) -0.0008(12) 0.0058(11) 0.0364(14)
B7 0.140(4) 0.096(3) 0.110(3) 0.024(2) 0.059(3) 0.081(3)
B8 0.134(4) 0.131(4) 0.110(3) 0.049(3) 0.045(3) 0.103(3)
B9 0.095(3) 0.113(3) 0.090(3) 0.031(2) 0.035(2) 0.075(3)
B10 0.095(2) 0.103(3) 0.0518(18) 0.0128(17) 0.0227(16) 0.069(2)
B11 0.112(3) 0.093(3) 0.069(2) -0.0141(18) 0.018(2) 0.062(2)
B12 0.131(3) 0.100(3) 0.089(3) 0.025(2) 0.050(2) 0.080(3)

loop_
_atom_type_symbol
_atom_type_description
_atom_type_scat_dispersion_real
_atom_type_scat_dispersion_imag
_atom_type_scat_source
C C 0.0033 0.0016 'International Tables Vol C Tables 4.2.6.8 and 6.1.1.4'
H H 0.0000 0.0000 'International Tables Vol C Tables 4.2.6.8 and 6.1.1.4'
B B 0.0013 0.0007 'International Tables Vol C Tables 4.2.6.8 and 6.1.1.4'

loop_
_geom_angle_atom_site_label_1
_geom_angle_atom_site_label_2
_geom_angle_atom_site_label_3
_geom_angle
C12 C1 B6 115.3(2)
C12 C1 C2 120.5(2)
B6 C1 C2 60.04(17)
C12 C1 B4 126.6(2)
B6 C1 B4 108.9(2)
C2 C1 B4 106.6(2)
C12 C1 B5 119.5(2)
B6 C1 B5 60.18(16)
C2 C1 B5 107.5(2)
B4 C1 B5 61.08(17)
C12 C1 B3 125.2(2)
B6 C1 B3 108.7(2)
C2 C1 B3 58.7(2)
B4 C1 B3 60.7(2)
B5 C1 B3 110.0(2)
C11 C2 B7 121.9(3)
C11 C2 B3 119.9(3)
B7 C2 B3 62.5(3)
C11 C2 B11 119.7(3)
B7 C2 B11 63.1(2)
B3 C2 B11 113.6(2)
C11 C2 B6 118.0(3)
B7 C2 B6 112.0(2)
B3 C2 B6 110.3(2)
B11 C2 B6 61.23(18)
C11 C2 C1 117.8(2)
B7 C2 C1 111.9(3)
B3 C2 C1 61.2(2)
B11 C2 C1 110.6(2)
B6 C2 C1 59.49(16)
C19 C12 C13 122.1(2)
C19 C12 C1 121.1(2)
C13 C12 C1 116.6(2)
C14 C13 C18 117.8(3)
C14 C13 C12 121.1(3)
C18 C13 C12 121.1(3)
C13 C14 C15 121.2(4)
C16 C15 C14 121.1(4)
C15 C16 C17 119.2(4)
C16 C17 C18 120.2(4)
C13 C18 C17 120.4(4)
C12 C19 C26 123.9(2)
C12 C19 C20 118.99(19)
C26 C19 C20 117.03(19)
C25 C20 C21 117.6(2)
C25 C20 C19 123.3(2)
C21 C20 C19 119.1(2)
C20 C21 C22 121.4(3)
C23 C22 C21 120.3(3)
C22 C23 C24 119.0(3)
C23 C24 C25 121.1(3)
C20 C25 C24 120.5(3)
C33 C26 C19 123.6(2)
C33 C26 C27 119.01(19)
C19 C26 C27 117.36(18)
C32 C27 C28 116.8(2)
C32 C27 C26 120.4(2)
C28 C27 C26 122.7(2)
C29 C28 C27 120.9(3)
C30 C29 C28 120.1(3)
C31 C30 C29 119.6(3)
C30 C31 C32 120.8(3)
C27 C32 C31 121.8(3)
C26 C33 C34 122.0(2)
C26 C33 B6 121.1(2)
C34 C33 B6 116.88(19)
C39 C34 C35 118.1(2)
C39 C34 C33 121.5(2)
C35 C34 C33 120.4(2)
C34 C35 C36 120.6(3)
C37 C36 C35 120.2(3)
C38 C37 C36 119.3(3)
C37 C38 C39 120.6(3)
C34 C39 C38 121.2(3)
C2 B3 C1 60.04(18)
C2 B3 B8 105.9(3)
C1 B3 B8 106.8(3)
C2 B3 B4 106.5(2)
C1 B3 B4 59.3(2)
B8 B3 B4 59.6(2)
C2 B3 B7 58.7(2)
C1 B3 B7 107.8(3)
B8 B3 B7 60.4(3)
B4 B3 B7 108.2(3)
C1 B4 B8 107.7(3)
C1 B4 B3 60.0(2)
B8 B4 B3 60.1(2)
C1 B4 B5 59.67(17)
B8 B4 B5 108.4(3)
B3 B4 B5 108.2(3)
C1 B4 B9 107.4(2)
B8 B4 B9 60.0(2)
B3 B4 B9 108.0(3)
B5 B4 B9 60.16(19)
B6 B5 C1 58.98(16)
B6 B5 B10 59.97(18)
C1 B5 B10 107.3(2)
B6 B5 B4 106.5(2)
C1 B5 B4 59.26(18)
B10 B5 B4 107.9(3)
B6 B5 B9 107.1(3)
C1 B5 B9 107.0(2)
B10 B5 B9 59.9(2)
B4 B5 B9 60.1(2)
C33 B6 C1 114.65(19)
C33 B6 C2 118.0(2)
C1 B6 C2 60.47(17)
C33 B6 B5 121.4(2)
C1 B6 B5 60.84(16)
C2 B6 B5 108.4(2)
C33 B6 B10 127.9(2)
C1 B6 B10 109.5(2)
C2 B6 B10 107.0(2)
B5 B6 B10 60.96(18)
C33 B6 B11 123.2(2)
C1 B6 B11 109.8(2)
C2 B6 B11 59.26(18)
B5 B6 B11 110.3(2)
B10 B6 B11 60.6(2)
C2 B7 B3 58.7(2)
C2 B7 B8 105.2(3)
B3 B7 B8 59.4(3)
C2 B7 B12 105.7(3)
B3 B7 B12 107.8(3)
B8 B7 B12 60.4(3)
C2 B7 B11 58.8(2)
B3 B7 B11 107.1(3)
B8 B7 B11 107.6(3)
B12 B7 B11 59.9(2)
B4 B8 B3 60.4(2)
B4 B8 B9 60.7(2)
B3 B8 B9 108.8(3)
B4 B8 B7 108.6(3)
B3 B8 B7 60.2(2)
B9 B8 B7 108.1(3)
B4 B8 B12 108.2(3)
B3 B8 B12 108.0(3)
B9 B8 B12 59.5(2)
B7 B8 B12 59.9(3)
B12 B9 B8 61.0(3)
B12 B9 B10 60.1(2)
B8 B9 B10 108.4(3)
B12 B9 B4 108.2(3)
B8 B9 B4 59.3(2)
B10 B9 B4 107.5(2)
B12 B9 B5 108.1(3)
B8 B9 B5 107.5(2)
B10 B9 B5 59.76(19)
B4 B9 B5 59.75(18)
B6 B10 B5 59.07(16)
B6 B10 B11 59.73(18)
B5 B10 B11 108.1(2)
B6 B10 B12 107.2(2)
B5 B10 B12 108.2(3)
B11 B10 B12 60.5(2)
B6 B10 B9 106.7(2)
B5 B10 B9 60.3(2)
B11 B10 B9 108.2(3)
B12 B10 B9 59.7(2)
C2 B11 B6 59.51(17)
C2 B11 B10 106.4(3)
B6 B11 B10 59.63(18)
C2 B11 B12 105.1(3)
B6 B11 B12 106.6(3)
B10 B11 B12 59.8(2)
C2 B11 B7 58.14(19)
B6 B11 B7 106.6(3)
B10 B11 B7 107.7(3)
B12 B11 B7 59.7(2)
B9 B12 B10 60.2(2)
B9 B12 B7 107.9(3)
B10 B12 B7 108.1(2)
B9 B12 B11 107.9(3)
B10 B12 B11 59.7(2)
B7 B12 B11 60.4(2)
B9 B12 B8 59.5(3)
B10 B12 B8 107.3(3)
B7 B12 B8 59.7(2)
B11 B12 B8 107.4(2)

loop_
_geom_bond_atom_site_label_1
_geom_bond_atom_site_label_2
_geom_bond_distance
C1 C12 1.520(4)
C1 B6 1.706(4)
C1 C2 1.723(4)
C1 B4 1.731(5)
C1 B5 1.738(4)
C1 B3 1.743(5)
C2 C11 1.499(4)
C2 B7 1.699(5)
C2 B3 1.699(5)
C2 B11 1.711(4)
C2 B6 1.715(4)
C12 C19 1.347(3)
C12 C13 1.500(3)
C13 C14 1.350(4)
C13 C18 1.358(4)
C14 C15 1.388(5)
C15 C16 1.323(6)
C16 C17 1.346(6)
C17 C18 1.407(4)
C19 C26 1.487(3)
C19 C20 1.495(3)
C20 C25 1.377(3)
C20 C21 1.381(4)
C21 C22 1.383(4)
C22 C23 1.364(4)
C23 C24 1.364(4)
C24 C25 1.385(4)
C26 C33 1.357(3)
C26 C27 1.491(3)
C27 C32 1.370(3)
C27 C28 1.391(3)
C28 C29 1.388(4)
C29 C30 1.358(4)
C30 C31 1.348(4)
C31 C32 1.373(4)
C33 C34 1.500(3)
C33 B6 1.527(4)
C34 C39 1.374(4)
C34 C35 1.374(3)
C35 C36 1.388(4)
C36 C37 1.380(4)
C37 C38 1.349(4)
C38 C39 1.383(4)
B3 B8 1.751(6)
B3 B4 1.756(6)
B3 B7 1.764(6)
B4 B8 1.742(6)
B4 B5 1.762(4)
B4 B9 1.768(5)
B5 B6 1.727(4)
B5 B10 1.760(5)
B5 B9 1.770(5)
B6 B10 1.743(4)
B6 B11 1.745(4)
B7 B8 1.768(7)
B7 B12 1.772(5)
B7 B11 1.784(6)
B8 B9 1.756(5)
B8 B12 1.781(7)
B9 B12 1.755(7)
B9 B10 1.763(5)
B10 B11 1.760(6)
B10 B12 1.762(5)
B11 B12 1.775(6)

loop_
_platon_squeeze_void_nr
_platon_squeeze_void_average_x
_platon_squeeze_void_average_y
_platon_squeeze_void_average_z
_platon_squeeze_void_volume
_platon_squeeze_void_count_electrons
1 0.000 0.000 -0.013 1127.2 64.0
2 0.333 0.667 0.135 1127.7 63.8
3 0.667 0.333 0.802 1127.6 63.8
